data_1101222
loop_
_publ_author_name
'Lionel Beitone'
'Clarisse Huguenard'
'Axel Gansm\"uller'
'Marc Henry'
'Francis Taulelle'
'Thierry Loiseau'
'G\'erard F\'erey'

_publ_section_title
;
 Order-Disorder in the Super-Sodalite Zn3Al6(PO4)12, 4tren, 17H2O
 (MIL-74): A Combined XRD-NMR Assessment
;
_journal_name_full 'Journal of the American Chemical Society'
_journal_page_first 9102
_journal_page_last 9110
_journal_paper_doi 10.1021/ja0294818
_journal_volume 125
_journal_year 2003
_chemical_formula_sum 'C24 H118 Al6 N16 O65 P12 Zn3'
_chemical_formula_weight 2400.97
_chemical_name_common MIL-74
_space_group_IT_number 218
_space_group_name_Hall 'P -4n 2 3'
_space_group_name_H-M_alt 'P -4 3 n'
_symmetry_cell_setting cubic
_symmetry_space_group_name_Hall 'P -4n 2 3'
_symmetry_space_group_name_H-M 'P -4 3 n'
_atom_sites_solution_hydrogens geom
_atom_sites_solution_primary direct
_atom_sites_solution_secondary difmap
_audit_creation_method SHELXL-97
_cell_angle_alpha 90.00
_cell_angle_beta 90.00
_cell_angle_gamma 90.00
_cell_formula_units_Z 2
_cell_length_a 16.79420(10)
_cell_length_b 16.79420(10)
_cell_length_c 16.79420(10)
_cell_measurement_temperature 293(2)
_cell_volume 4736.72(5)
_computing_cell_refinement 'Siemens XSCANS'
_computing_data_collection 'Siemens XSCANS'
_computing_data_reduction 'Siemens SHELXTL'
_computing_molecular_graphics 'Siemens SHELXTL'
_computing_publication_material 'Siemens SHELXTL'
_computing_structure_refinement 'SHELXL-97 (Sheldrick, 1997)'
_computing_structure_solution 'Siemens SHELXTL'
_diffrn_ambient_temperature 293(2)
_diffrn_measured_fraction_theta_full 0.978
_diffrn_measured_fraction_theta_max 0.978
_diffrn_measurement_method '\w scans'
_diffrn_radiation_monochromator graphite
_diffrn_radiation_source 'fine-focus sealed tube'
_diffrn_radiation_type MoK\a
_diffrn_radiation_wavelength 0.71073
_diffrn_reflns_av_R_equivalents 0.0334
_diffrn_reflns_av_sigmaI/netI 0.0160
_diffrn_reflns_limit_h_max 23
_diffrn_reflns_limit_h_min -22
_diffrn_reflns_limit_k_max 23
_diffrn_reflns_limit_k_min -23
_diffrn_reflns_limit_l_max 22
_diffrn_reflns_limit_l_min -13
_diffrn_reflns_number 29988
_diffrn_reflns_theta_full 29.75
_diffrn_reflns_theta_max 29.75
_diffrn_reflns_theta_min 1.71
_exptl_absorpt_coefficient_mu 1.125
_exptl_absorpt_correction_type none
_exptl_crystal_colour colorless
_exptl_crystal_density_diffrn 1.683
_exptl_crystal_density_method 'not measured'
_exptl_crystal_description rhombododecahedron
_exptl_crystal_F_000 2484
_exptl_crystal_size_max 0.24
_exptl_crystal_size_mid 0.24
_exptl_crystal_size_min 0.24
_geom_special_details
;
 All esds (except the esd in the dihedral angle between two l.s. planes)
 are estimated using the full covariance matrix.  The cell esds are taken
 into account individually in the estimation of esds in distances, angles
 and torsion angles; correlations between esds in cell parameters are only
 used when they are defined by crystal symmetry.  An approximate (isotropic)
 treatment of cell esds is used for estimating esds involving l.s. planes.
;
_refine_diff_density_max 0.614
_refine_diff_density_min -0.368
_refine_diff_density_rms 0.081
_refine_ls_abs_structure_details 'Flack H D (1983), Acta Cryst. A39, 876-881'
_refine_ls_abs_structure_Flack -0.01(2)
_refine_ls_extinction_method none
_refine_ls_goodness_of_fit_ref 1.176
_refine_ls_hydrogen_treatment mixed
_refine_ls_matrix_type full
_refine_ls_number_parameters 105
_refine_ls_number_reflns 2198
_refine_ls_number_restraints 0
_refine_ls_restrained_S_all 1.176
_refine_ls_R_factor_all 0.0532
_refine_ls_R_factor_gt 0.0404
_refine_ls_shift/su_max 0.005
_refine_ls_shift/su_mean 0.000
_refine_ls_structure_factor_coef Fsqd
_refine_ls_weighting_details 'calc w=1/[\s^2^(Fo^2^)+(0.0526P)^2^+2.5681P] where P=(Fo^2^+2Fc^2^)/3'
_refine_ls_weighting_scheme calc
_refine_ls_wR_factor_gt 0.1014
_refine_ls_wR_factor_ref 0.1091
_refine_special_details
;
 Refinement of F^2^ against ALL reflections.  The weighted R-factor wR and
 goodness of fit S are based on F^2^, conventional R-factors R are based
 on F, with F set to zero for negative F^2^. The threshold expression of
 F^2^ > 2sigma(F^2^) is used only for calculating R-factors(gt) etc. and is
 not relevant to the choice of reflections for refinement.  R-factors based
 on F^2^ are statistically about twice as large as those based on F, and R-
 factors based on ALL data will be even larger.
;
_reflns_number_gt 1686
_reflns_number_total 2198
_reflns_threshold_expression >2sigma(I)
_cod_depositor_comments
;
 Adding additional data items after consulting the original supplementary
 material.

 Antanas Vaitkus,
 2018-11-16

The following automatic conversions were performed:
'_symmetry_cell_setting' value 'Cubic' changed to 'cubic' according to
'/home/saulius/struct/CIF-dictionaries/cif_core.dic' dictionary named
'cif_core.dic' version 2.4.1 from 2010-06-29.

Automatic conversion script
Id: cif_fix_enum 1527 2010-12-29 10:47:43Z saulius 
;
_cod_database_code 1101222

loop_
_symmetry_equiv_pos_as_xyz
'x, y, z'
'-x, -y, z'
'-x, y, -z'
'x, -y, -z'
'z, x, y'
'z, -x, -y'
'-z, -x, y'
'-z, x, -y'
'y, z, x'
'-y, z, -x'
'y, -z, -x'
'-y, -z, x'
'y+1/2, x+1/2, z+1/2'
'-y+1/2, -x+1/2, z+1/2'
'y+1/2, -x+1/2, -z+1/2'
'-y+1/2, x+1/2, -z+1/2'
'x+1/2, z+1/2, y+1/2'
'-x+1/2, z+1/2, -y+1/2'
'-x+1/2, -z+1/2, y+1/2'
'x+1/2, -z+1/2, -y+1/2'
'z+1/2, y+1/2, x+1/2'
'z+1/2, -y+1/2, -x+1/2'
'-z+1/2, y+1/2, -x+1/2'
'-z+1/2, -y+1/2, x+1/2'

loop_
_atom_site_label
_atom_site_type_symbol
_atom_site_fract_x
_atom_site_fract_y
_atom_site_fract_z
_atom_site_U_iso_or_equiv
_atom_site_adp_type
_atom_site_occupancy
_atom_site_symmetry_multiplicity
_atom_site_calc_flag
_atom_site_refinement_flags
_atom_site_disorder_assembly
_atom_site_disorder_group
Al1 Al 0.0000 0.5000 0.0000 0.0143(3) Uani 1 4 d S . .
Al2 Al 0.2500 0.5000 0.0000 0.0188(3) Uiso 0.626(5) 4 d SP . .
Zn2 Zn 0.2500 0.5000 0.0000 0.0188(3) Uiso 0.374(5) 4 d SP . .
Al3 Al 0.0000 0.5000 0.2500 0.0118(2) Uiso 0.542(5) 4 d SP . .
Zn3 Zn 0.0000 0.5000 0.2500 0.0118(2) Uiso 0.458(5) 4 d SP . .
P P 0.12289(4) 0.43554(4) 0.12217(4) 0.01811(16) Uani 1 1 d . . .
O1 O 0.14597(14) 0.35132(13) 0.14297(15) 0.0355(5) Uani 1 1 d . . .
O2 O 0.19471(11) 0.48395(13) 0.09007(13) 0.0312(5) Uani 1 1 d . . .
O2A O 0.09342(13) 0.48318(13) 0.19447(11) 0.0323(6) Uani 1 1 d . . .
O3 O 0.05757(12) 0.56458(13) -0.05792(12) 0.0296(4) Uani 1 1 d . . .
N1 N 0.30224(15) 0.30224(15) 0.30224(15) 0.0257(8) Uani 1 3 d S . .
C1 C 0.3237(6) 0.2583(5) 0.3749(5) 0.0529(19) Uani 0.50 1 d P . .
C1A C 0.3743(3) 0.2570(3) 0.3242(3) 0.0220(10) Uani 0.50 1 d P . .
C2 C 0.1408(2) 0.6752(2) 0.1422(2) 0.0375(7) Uani 1 1 d . . .
N2 N 0.12761(16) 0.30645(16) 0.30453(16) 0.0339(5) Uani 1 1 d . . .
O1W O 0.5000 0.5000 0.5000 0.111(6) Uani 1 12 d S . .
O2W O 0.5936(4) 0.5936(4) 0.5936(4) 0.105(3) Uani 1 3 d S . .
O3W O 0.5484(5) 0.5578(5) 0.7415(4) 0.237(6) Uani 1 1 d . . .

loop_
_atom_site_aniso_label
_atom_site_aniso_U_11
_atom_site_aniso_U_22
_atom_site_aniso_U_33
_atom_site_aniso_U_23
_atom_site_aniso_U_13
_atom_site_aniso_U_12
Al1 0.0118(5) 0.0179(6) 0.0133(6) 0.000 0.000 0.000
P 0.0181(4) 0.0191(3) 0.0171(4) 0.0013(2) -0.0008(2) 0.0020(2)
O1 0.0380(13) 0.0229(9) 0.0456(14) 0.0071(9) -0.0104(10) 0.0066(9)
O2 0.0257(10) 0.0297(13) 0.0382(12) -0.0017(8) 0.0057(8) -0.0044(8)
O2A 0.0372(11) 0.0357(14) 0.0241(10) -0.0035(8) 0.0079(8) -0.0040(9)
O3 0.0289(10) 0.0308(10) 0.0291(10) 0.0022(9) 0.0117(8) -0.0014(9)
N1 0.0257(8) 0.0257(8) 0.0257(8) 0.0011(9) 0.0011(9) 0.0011(9)
C1 0.059(5) 0.052(5) 0.048(4) 0.005(4) -0.009(4) -0.001(4)
C1A 0.014(2) 0.026(3) 0.026(3) 0.006(2) -0.004(2) 0.002(2)
C2 0.0390(19) 0.0373(16) 0.0362(18) -0.0131(15) -0.0044(12) -0.0050(15)
N2 0.0260(11) 0.0375(15) 0.0383(15) 0.0030(10) 0.0073(12) 0.0053(12)
O1W 0.111(6) 0.111(6) 0.111(6) 0.000 0.000 0.000
O2W 0.105(3) 0.105(3) 0.105(3) -0.001(3) -0.001(3) -0.001(3)
O3W 0.306(11) 0.339(11) 0.065(3) -0.046(5) -0.033(4) -0.152(10)

loop_
_atom_type_symbol
_atom_type_description
_atom_type_scat_dispersion_real
_atom_type_scat_dispersion_imag
_atom_type_scat_source
O O 0.0106 0.0060 'International Tables Vol C Tables 4.2.6.8 and 6.1.1.4'
Al Al 0.0645 0.0514 'International Tables Vol C Tables 4.2.6.8 and 6.1.1.4'
P P 0.1023 0.0942 'International Tables Vol C Tables 4.2.6.8 and 6.1.1.4'
Zn Zn 0.2839 1.4301 'International Tables Vol C Tables 4.2.6.8 and 6.1.1.4'
C C 0.0033 0.0016 'International Tables Vol C Tables 4.2.6.8 and 6.1.1.4'
N N 0.0061 0.0033 'International Tables Vol C Tables 4.2.6.8 and 6.1.1.4'
H H 0.0000 0.0000 'International Tables Vol C Tables 4.2.6.8 and 6.1.1.4'

loop_
_geom_angle_atom_site_label_1
_geom_angle_atom_site_label_2
_geom_angle_atom_site_label_3
_geom_angle
_geom_angle_site_symmetry_1
_geom_angle_site_symmetry_3
_geom_angle_publ_flag
O3 Al1 O3 103.32(14) 3 . ?
O3 Al1 O3 112.86(14) 3 2_565 ?
O3 Al1 O3 112.40(14) . 2_565 ?
O3 Al1 O3 112.39(14) 3 4_565 ?
O3 Al1 O3 112.86(14) . 4_565 ?
O3 Al1 O3 103.32(14) 2_565 4_565 ?
O2 Al2 O2 105.52(6) 18 4_565 ?
O2 Al2 O2 105.52(6) 18 . ?
O2 Al2 O2 117.71(13) 4_565 . ?
O2 Al2 O2 117.71(13) 18 19_554 ?
O2 Al2 O2 105.52(6) 4_565 19_554 ?
O2 Al2 O2 105.52(6) . 19_554 ?
O2 Zn2 O2 105.52(6) 18 4_565 ?
O2 Zn2 O2 105.52(6) 18 . ?
O2 Zn2 O2 117.71(13) 4_565 . ?
O2 Zn2 O2 117.71(13) 18 19_554 ?
O2 Zn2 O2 105.52(6) 4_565 19_554 ?
O2 Zn2 O2 105.52(6) . 19_554 ?
O2A Al3 O2A 104.77(6) 16 2_565 ?
O2A Al3 O2A 104.77(6) 16 . ?
O2A Al3 O2A 119.34(13) 2_565 . ?
O2A Al3 O2A 119.34(13) 16 15_455 ?
O2A Al3 O2A 104.77(6) 2_565 15_455 ?
O2A Al3 O2A 104.77(6) . 15_455 ?
O2A Zn3 O2A 104.77(6) 16 2_565 ?
O2A Zn3 O2A 104.77(6) 16 . ?
O2A Zn3 O2A 119.34(13) 2_565 . ?
O2A Zn3 O2A 119.34(13) 16 15_455 ?
O2A Zn3 O2A 104.77(6) 2_565 15_455 ?
O2A Zn3 O2A 104.77(6) . 15_455 ?
O1 P O2A 112.85(13) . . ?
O1 P O3 110.15(13) . 4_565 ?
O2A P O3 108.98(13) . 4_565 ?
O1 P O2 111.85(12) . . ?
O2A P O2 104.61(12) . . ?
O3 P O2 108.14(13) 4_565 . ?
P O2 Al2 140.68(14) . . ?
P O2 Zn2 140.68(14) . . ?
Al2 O2 Zn2 0.0 . . ?
P O2A Al3 138.82(14) . . ?
P O2A Zn3 138.82(14) . . ?
Al3 O2A Zn3 0.0 . . ?
P O3 Al1 141.58(15) 4_565 . ?
C1 N1 C1 109.6(4) 9 5 ?
C1 N1 C1 109.6(4) 9 . ?
C1 N1 C1 109.6(4) 5 . ?
C1 N1 C1A 64.7(4) 9 5 ?
C1 N1 C1A 48.1(4) 5 5 ?
C1 N1 C1A 141.0(5) . 5 ?
C1 N1 C1A 48.1(4) 9 9 ?
C1 N1 C1A 141.0(5) 5 9 ?
C1 N1 C1A 64.7(4) . 9 ?
C1A N1 C1A 110.2(3) 5 9 ?
C1 N1 C1A 141.0(5) 9 . ?
C1 N1 C1A 64.7(4) 5 . ?
C1 N1 C1A 48.1(4) . . ?
C1A N1 C1A 110.2(3) 5 . ?
C1A N1 C1A 110.2(3) 9 . ?
C1A C1 N1 66.2(5) . . ?
C1A C1 C2 66.3(6) . 23_545 ?
N1 C1 C2 114.0(6) . 23_545 ?
C1A C1 C1A 120.8(8) . 9 ?
N1 C1 C1A 57.8(4) . 9 ?
C2 C1 C1A 154.9(7) 23_545 9 ?
C1 C1A N1 65.7(5) . . ?
C1 C1A C2 67.3(5) . 23_545 ?
N1 C1A C2 114.3(4) . 23_545 ?
C1 C1A C1 119.2(8) . 5 ?
N1 C1A C1 57.5(4) . 5 ?
C2 C1A C1 156.3(5) 23_545 5 ?
N2 C2 C1A 111.4(3) 16 23 ?
N2 C2 C1 111.5(4) 16 23 ?
C1A C2 C1 46.4(4) 23 23 ?

loop_
_geom_bond_atom_site_label_1
_geom_bond_atom_site_label_2
_geom_bond_distance
_geom_bond_site_symmetry_2
_geom_bond_publ_flag
Al1 O3 1.749(2) 3 ?
Al1 O3 1.749(2) . ?
Al1 O3 1.749(2) 2_565 ?
Al1 O3 1.749(2) 4_565 ?
Al2 O2 1.795(2) 18 ?
Al2 O2 1.795(2) 4_565 ?
Al2 O2 1.795(2) . ?
Al2 O2 1.795(2) 19_554 ?
Zn2 O2 1.795(2) 18 ?
Zn2 O2 1.795(2) 4_565 ?
Zn2 O2 1.795(2) . ?
Zn2 O2 1.795(2) 19_554 ?
Al3 O2A 1.847(2) 16 ?
Al3 O2A 1.847(2) 2_565 ?
Al3 O2A 1.847(2) . ?
Al3 O2A 1.847(2) 15_455 ?
Zn3 O2A 1.847(2) 16 ?
Zn3 O2A 1.847(2) 2_565 ?
Zn3 O2A 1.847(2) . ?
Zn3 O2A 1.847(2) 15_455 ?
P O1 1.508(2) . ?
P O2A 1.536(2) . ?
P O3 1.539(2) 4_565 ?
P O2 1.551(2) . ?
O3 P 1.539(2) 4_565 ?
N1 C1 1.471(9) 9 ?
N1 C1 1.471(9) 5 ?
N1 C1 1.471(9) . ?
N1 C1A 1.477(5) 5 ?
N1 C1A 1.477(5) 9 ?
N1 C1A 1.477(5) . ?
C1 C1A 1.202(11) . ?
C1 C2 1.530(10) 23_545 ?
C1 C1A 1.576(10) 9 ?
C1A C2 1.519(6) 23_545 ?
C1A C1 1.576(10) 5 ?
C2 N2 1.491(5) 16 ?
C2 C1A 1.519(6) 23 ?
C2 C1 1.530(10) 23 ?
N2 C2 1.491(5) 15_455 ?
